data_1543717
loop_
_publ_author_name
'Yamada, Shigeyuki'
'Rokusha, Yuki'
'Kawano, Ryo'
'Fujisawa, Kaori'
'Tsutsumi, Osamu'

_publ_section_title
;
 Mesogenic gold complexes showing aggregation-induced enhancement of
 phosphorescence in both crystalline and liquid-crystalline phases.
;
_journal_name_full 'Faraday discussions'
_journal_page_first 269
_journal_page_last 283
_journal_paper_doi 10.1039/c6fd00157b
_journal_volume 196
_journal_year 2017
_chemical_formula_sum 'C18 H19 Au Cl N O'
_chemical_formula_weight 497.76
_chemical_name_systematic '(4-Isocyano-4'-pentyloxy-1,1'-biphenyl)gold(I) chloride'
_space_group_crystal_system monoclinic
_space_group_IT_number 14
_space_group_name_Hall '-P 2ybc'
_space_group_name_H-M_alt 'P 1 21/c 1'
_symmetry_space_group_name_Hall '-P 2ybc'
_symmetry_space_group_name_H-M 'P 1 21/c 1'
_atom_sites_solution_hydrogens geom
_audit_update_record
;
2016-06-01 deposited with the CCDC.
2016-07-20 downloaded from the CCDC.
;
_cell_angle_alpha 90
_cell_angle_beta 92.118(5)
_cell_angle_gamma 90
_cell_formula_units_Z 4
_cell_length_a 35.545(9)
_cell_length_b 7.0033(17)
_cell_length_c 6.8729(16)
_cell_measurement_reflns_used 2994
_cell_measurement_temperature 296.(2)
_cell_measurement_theta_max 30.1165
_cell_measurement_theta_min 2.8673
_cell_volume 1709.7(7)
_computing_cell_refinement 'Bruker SAINT'
_computing_data_collection 'Bruker APEX2'
_computing_data_reduction 'Bruker SAINT'
_computing_molecular_graphics 'Bruker SHELXTL'
_computing_publication_material 'Bruker SHELXTL'
_computing_structure_refinement 'SHELXL-2014/6 (Sheldrick, 2014)'
_computing_structure_solution 'SHELXS-97 (Sheldrick 2008)'
_diffrn_ambient_temperature 296.(2)
_diffrn_detector_area_resol_mean 10.4167
_diffrn_measured_fraction_theta_full 0.991
_diffrn_measured_fraction_theta_max 0.991
_diffrn_measurement_device_type 'Bruker D8 goniometer'
_diffrn_measurement_method 'omega scans'
_diffrn_radiation_monochromator graphite
_diffrn_radiation_type MoK\a
_diffrn_radiation_wavelength 0.71073
_diffrn_reflns_av_R_equivalents 0.0572
_diffrn_reflns_av_unetI/netI 0.0749
_diffrn_reflns_limit_h_max 42
_diffrn_reflns_limit_h_min -42
_diffrn_reflns_limit_k_max 8
_diffrn_reflns_limit_k_min -8
_diffrn_reflns_limit_l_max 8
_diffrn_reflns_limit_l_min -8
_diffrn_reflns_number 8604
_diffrn_reflns_theta_full 25.02
_diffrn_reflns_theta_max 25.02
_diffrn_reflns_theta_min 2.29
_exptl_absorpt_coefficient_mu 8.761
_exptl_absorpt_correction_T_max 0.72
_exptl_absorpt_correction_T_min 0.43
_exptl_absorpt_correction_type multi-scan
_exptl_absorpt_process_details 'SADABS V2014/4 (Bruker AXS Inc.)'
_exptl_crystal_colour colourless
_exptl_crystal_density_diffrn 1.934
_exptl_crystal_density_method 'not measured'
_exptl_crystal_description plate
_exptl_crystal_F_000 952
_exptl_crystal_preparation Luminescent
_exptl_crystal_recrystallization_method 'Re-crystallisation from solvent'
_exptl_crystal_size_max 0.300
_exptl_crystal_size_mid 0.200
_exptl_crystal_size_min 0.040
_refine_diff_density_max 1.556
_refine_diff_density_min -1.585
_refine_ls_extinction_method none
_refine_ls_goodness_of_fit_ref 1.077
_refine_ls_hydrogen_treatment constr
_refine_ls_matrix_type full
_refine_ls_number_parameters 200
_refine_ls_number_reflns 3002
_refine_ls_number_restraints 300
_refine_ls_restrained_S_all 1.026
_refine_ls_R_factor_all 0.0777
_refine_ls_R_factor_gt 0.0531
_refine_ls_shift/su_max 0.001
_refine_ls_shift/su_mean 0.000
_refine_ls_structure_factor_coef Fsqd
_refine_ls_weighting_details 'w=1/[\s^2^(Fo^2^)+(0.1000P)^2^] where P=(Fo^2^+2Fc^2^)/3'
_refine_ls_weighting_scheme calc
_refine_ls_wR_factor_gt 0.1613
_refine_ls_wR_factor_ref 0.1811
_reflns_number_gt 2025
_reflns_number_total 3002
_reflns_threshold_expression 'I > 2\s(I)'
_cod_data_source_file c6fd00157b2.cif
_cod_data_source_block I
_cod_depositor_comments 'Adding full bibliography for 1543715--1543720.cif.'
_cod_database_code 1543717
_solvent_exptl_crystal_recrystallization_method hexane/dichloromethane

loop_
_space_group_symop_operation_xyz
'x, y, z'
'-x, y+1/2, -z+1/2'
'-x, -y, -z'
'x, -y-1/2, z-1/2'

loop_
_atom_site_type_symbol
_atom_site_label
_atom_site_fract_x
_atom_site_fract_y
_atom_site_fract_z
_atom_site_U_iso_or_equiv
_atom_site_adp_type
_atom_site_calc_flag
_atom_site_refinement_flags_adp
_atom_site_refinement_flags_posn
_atom_site_occupancy
Au Au1 0.50341(2) 0.50895(5) 0.24150(6) 0.0454(3) Uani d U . 1
C C1 0.4496(3) 0.5120(14) 0.2715(16) 0.039(3) Uani d U . 1
C C2 0.3797(2) 0.5057(10) 0.3310(13) 0.032(2) Uani d U D 1
C C3 0.3667(2) 0.3535(12) 0.4347(12) 0.036(2) Uani d U D 1
H H3 0.3827 0.2542 0.4722 0.043 Uiso calc U R 1
C C4 0.3295(2) 0.3510(12) 0.4819(12) 0.038(2) Uani d U D 1
H H4 0.3204 0.2504 0.555 0.045 Uiso calc U R 1
C C5 0.3055(3) 0.4964(10) 0.4219(12) 0.033(2) Uani d U D 1
C C6 0.3198(2) 0.6430(12) 0.3129(13) 0.042(2) Uani d U D 1
H H6 0.3037 0.7403 0.2707 0.05 Uiso calc U R 1
C C7 0.3569(2) 0.6509(13) 0.2644(13) 0.043(2) Uani d U D 1
H H7 0.3661 0.7502 0.1899 0.051 Uiso calc U R 1
C C8 0.2660(3) 0.4975(10) 0.4822(11) 0.031(2) Uani d U D 1
C C9 0.2559(2) 0.4137(13) 0.6559(12) 0.041(2) Uani d U D 1
H H9 0.2744 0.354 0.7333 0.049 Uiso calc U R 1
C C10 0.2192(2) 0.4155(14) 0.7187(14) 0.044(3) Uani d U D 1
H H10 0.2135 0.3569 0.8355 0.053 Uiso calc U R 1
C C11 0.1912(3) 0.5047(11) 0.6073(13) 0.040(2) Uani d U D 1
C C12 0.2000(3) 0.5823(13) 0.4287(13) 0.046(3) Uani d U D 1
H H12 0.1812 0.6357 0.3482 0.055 Uiso calc U R 1
C C13 0.2369(2) 0.5796(13) 0.3713(14) 0.041(2) Uani d U D 1
H H13 0.2424 0.6354 0.253 0.049 Uiso calc U R 1
C C14 0.1455(3) 0.4606(14) 0.8471(17) 0.051(3) Uani d U D 1
H H14A 0.1633 0.5093 0.9453 0.061 Uiso calc U R 1
H H14B 0.1462 0.3222 0.8512 0.061 Uiso calc U R 1
C C15 0.1063(3) 0.5310(14) 0.8864(17) 0.059(3) Uani d U D 1
H H15A 0.1064 0.6695 0.8866 0.071 Uiso calc U R 1
H H15B 0.0893 0.4896 0.7811 0.071 Uiso calc U R 1
C C16 0.0914(3) 0.4618(16) 1.0769(16) 0.060(3) Uani d U D 1
H H16A 0.1084 0.5019 1.1825 0.071 Uiso calc U R 1
H H16B 0.0908 0.3233 1.0764 0.071 Uiso calc U R 1
C C17 0.0523(4) 0.5366(17) 1.1137(18) 0.071(4) Uani d U D 1
H H17A 0.0531 0.6749 1.1195 0.086 Uiso calc U R 1
H H17B 0.0354 0.5005 1.0059 0.086 Uiso calc U R 1
C C18 0.0371(5) 0.4605(19) 1.301(2) 0.097(5) Uani d U D 1
H H18A 0.0353 0.3239 1.2939 0.146 Uiso calc U R 1
H H18B 0.0126 0.5134 1.3198 0.146 Uiso calc U R 1
H H18C 0.0538 0.4958 1.4081 0.146 Uiso calc U R 1
Cl Cl1 0.56635(10) 0.5051(4) 0.2146(5) 0.0525(8) Uani d U . 1
N N1 0.4176(3) 0.5136(11) 0.2895(13) 0.045(3) Uani d U . 1
O O1 0.1550(2) 0.5257(9) 0.6616(13) 0.054(2) Uani d U . 1

loop_
_atom_site_aniso_label
_atom_site_aniso_U_11
_atom_site_aniso_U_22
_atom_site_aniso_U_33
_atom_site_aniso_U_12
_atom_site_aniso_U_13
_atom_site_aniso_U_23
Au1 0.0379(3) 0.0556(4) 0.0430(4) -0.0038(2) 0.0058(2) 0.0011(2)
C1 0.018(5) 0.064(7) 0.035(6) -0.004(5) -0.011(4) -0.008(5)
C2 0.010(4) 0.044(6) 0.042(5) -0.009(4) 0.003(4) -0.011(4)
C3 0.039(6) 0.034(5) 0.035(5) 0.006(4) -0.003(4) 0.003(4)
C4 0.051(6) 0.033(5) 0.028(5) 0.002(5) -0.004(5) 0.007(4)
C5 0.043(6) 0.033(5) 0.023(5) 0.001(4) 0.002(4) -0.002(4)
C6 0.048(6) 0.039(6) 0.038(6) 0.004(5) 0.002(5) 0.006(5)
C7 0.040(6) 0.044(6) 0.044(6) 0.003(5) 0.007(5) 0.011(5)
C8 0.032(5) 0.025(4) 0.039(5) 0.003(4) 0.010(4) -0.001(4)
C9 0.049(7) 0.036(5) 0.037(6) 0.013(5) 0.001(5) 0.014(4)
C10 0.049(7) 0.042(6) 0.043(6) 0.004(5) 0.007(5) 0.016(5)
C11 0.037(6) 0.036(5) 0.049(6) -0.004(5) 0.000(5) -0.004(4)
C12 0.051(7) 0.037(6) 0.049(7) 0.013(5) -0.005(5) 0.003(5)
C13 0.046(7) 0.035(5) 0.040(6) 0.001(5) -0.007(5) 0.007(4)
C14 0.042(7) 0.050(6) 0.061(8) -0.001(5) 0.005(6) 0.008(5)
C15 0.048(8) 0.051(7) 0.078(9) 0.006(5) 0.010(7) 0.009(6)
C16 0.045(8) 0.070(8) 0.064(8) -0.001(6) 0.009(6) 0.007(6)
C17 0.063(10) 0.085(9) 0.067(9) 0.001(7) 0.020(7) -0.005(7)
C18 0.082(13) 0.123(13) 0.090(12) 0.015(9) 0.043(10) 0.016(9)
Cl1 0.0433(17) 0.065(2) 0.0497(17) -0.0088(13) 0.0078(14) -0.0005(13)
N1 0.052(7) 0.052(6) 0.029(5) 0.004(4) -0.006(4) 0.002(4)
O1 0.033(5) 0.062(5) 0.067(5) 0.005(3) -0.001(4) 0.008(4)

loop_
_atom_type_symbol
_atom_type_description
_atom_type_scat_dispersion_real
_atom_type_scat_dispersion_imag
_atom_type_scat_source
C C 0.0033 0.0016 'International Tables Vol C Tables 4.2.6.8 and 6.1.1.4'
H H 0.0000 0.0000 'International Tables Vol C Tables 4.2.6.8 and 6.1.1.4'
N N 0.0061 0.0033 'International Tables Vol C Tables 4.2.6.8 and 6.1.1.4'
O O 0.0106 0.0060 'International Tables Vol C Tables 4.2.6.8 and 6.1.1.4'
Cl Cl 0.1484 0.1585 'International Tables Vol C Tables 4.2.6.8 and 6.1.1.4'
Au Au -2.0133 8.8022 'International Tables Vol C Tables 4.2.6.8 and 6.1.1.4'

loop_
_geom_angle_atom_site_label_1
_geom_angle_atom_site_label_2
_geom_angle_atom_site_label_3
_geom_angle_site_symmetry_3
_geom_angle
C1 Au1 Cl1 . 178.6(3)
C1 Au1 Au1 3_665 94.1(3)
Cl1 Au1 Au1 3_665 87.33(9)
N1 C1 Au1 . 179.9(11)
C7 C2 C3 . 123.0(8)
C7 C2 N1 . 117.9(7)
C3 C2 N1 . 119.1(7)
C2 C3 C4 . 118.6(8)
C2 C3 H3 . 120.7
C4 C3 H3 . 120.7
C3 C4 C5 . 120.6(8)
C3 C4 H4 . 119.7
C5 C4 H4 . 119.7
C6 C5 C4 . 118.3(9)
C6 C5 C8 . 121.5(7)
C4 C5 C8 . 120.2(7)
C7 C6 C5 . 122.6(9)
C7 C6 H6 . 118.7
C5 C6 H6 . 118.7
C2 C7 C6 . 116.8(8)
C2 C7 H7 . 121.6
C6 C7 H7 . 121.6
C13 C8 C9 . 115.8(8)
C13 C8 C5 . 123.0(7)
C9 C8 C5 . 121.2(7)
C10 C9 C8 . 122.7(8)
C10 C9 H9 . 118.7
C8 C9 H9 . 118.7
C11 C10 C9 . 119.8(8)
C11 C10 H10 . 120.1
C9 C10 H10 . 120.1
O1 C11 C10 . 124.4(8)
O1 C11 C12 . 116.6(7)
C10 C11 C12 . 119.0(9)
C13 C12 C11 . 119.6(9)
C13 C12 H12 . 120.2
C11 C12 H12 . 120.2
C12 C13 C8 . 123.0(9)
C12 C13 H13 . 118.5
C8 C13 H13 . 118.5
O1 C14 C15 . 108.1(9)
O1 C14 H14A . 110.1
C15 C14 H14A . 110.1
O1 C14 H14B . 110.1
C15 C14 H14B . 110.1
H14A C14 H14B . 108.4
C16 C15 C14 . 113.9(10)
C16 C15 H15A . 108.8
C14 C15 H15A . 108.8
C16 C15 H15B . 108.8
C14 C15 H15B . 108.8
H15A C15 H15B . 107.7
C15 C16 C17 . 112.8(10)
C15 C16 H16A . 109.0
C17 C16 H16A . 109.0
C15 C16 H16B . 109.0
C17 C16 H16B . 109.0
H16A C16 H16B . 107.8
C18 C17 C16 . 112.3(12)
C18 C17 H17A . 109.2
C16 C17 H17A . 109.2
C18 C17 H17B . 109.2
C16 C17 H17B . 109.2
H17A C17 H17B . 107.9
C17 C18 H18A . 109.5
C17 C18 H18B . 109.5
H18A C18 H18B . 109.5
C17 C18 H18C . 109.5
H18A C18 H18C . 109.5
H18B C18 H18C . 109.5
C1 N1 C2 . 173.6(10)
C11 O1 C14 . 118.4(7)

loop_
_geom_bond_atom_site_label_1
_geom_bond_atom_site_label_2
_geom_bond_site_symmetry_2
_geom_bond_distance
Au1 C1 . 1.933(10)
Au1 Cl1 . 2.252(4)
Au1 Au1 3_665 3.3219(11)
C1 N1 . 1.148(15)
C2 C7 . 1.368(7)
C2 C3 . 1.372(7)
C2 N1 . 1.389(13)
C3 C4 . 1.372(7)
C3 H3 . 0.93
C4 C5 . 1.382(7)
C4 H4 . 0.93
C5 C6 . 1.379(7)
C5 C8 . 1.476(13)
C6 C7 . 1.373(7)
C6 H6 . 0.93
C7 H7 . 0.93
C8 C13 . 1.387(7)
C8 C9 . 1.390(7)
C9 C10 . 1.388(7)
C9 H9 . 0.93
C10 C11 . 1.383(7)
C10 H10 . 0.93
C11 O1 . 1.359(13)
C11 C12 . 1.389(7)
C12 C13 . 1.383(7)
C12 H12 . 0.93
C13 H13 . 0.93
C14 O1 . 1.407(14)
C14 C15 . 1.512(9)
C14 H14A . 0.97
C14 H14B . 0.97
C15 C16 . 1.511(9)
C15 H15A . 0.97
C15 H15B . 0.97
C16 C17 . 1.515(9)
C16 H16A . 0.97
C16 H16B . 0.97
C17 C18 . 1.511(10)
C17 H17A . 0.97
C17 H17B . 0.97
C18 H18A . 0.96
C18 H18B . 0.96
C18 H18C . 0.96
